data_1574210
loop_
_publ_author_name
'Tomer, Kanishk'
'Schnakenburg, Gregor'
'Das, Ujjal'
'Filippou, Alexander C.'

_publ_section_title
;
 Metal--silicon triple bonds: reactivity of the silylidyne complexes
 [Cp*(CO)2M\\tb Si--Tbb] (M = Cr -- W)
;
_journal_issue 18
_journal_name_full 'Chemical Science'
_journal_page_first 7773
_journal_page_last 7793
_journal_paper_doi 10.1039/D5SC01063B
_journal_volume 16
_journal_year 2025
_chemical_formula_moiety 'C56 H86 N2 O4 Si5 W, C7 H8'
_chemical_formula_sum 'C63 H94 N2 O4 Si5 W'
_chemical_formula_weight 1267.70
_chemical_name_systematic KT-14
_space_group_crystal_system monoclinic
_space_group_IT_number 14
_space_group_name_Hall '-P 2ybc'
_space_group_name_H-M_alt 'P 1 21/c 1'
_atom_sites_solution_hydrogens geom
_audit_creation_date 2021-03-22
_audit_creation_method
;
Olex2 1.2
(compiled 2018.05.29 svn.r3508 for OlexSys, GUI svn.r5506)
;
_audit_update_record
;
2025-02-04 deposited with the CCDC.	2025-03-24 downloaded from the CCDC.
;
_cell_angle_alpha 90
_cell_angle_beta 99.3260(10)
_cell_angle_gamma 90
_cell_formula_units_Z 4
_cell_length_a 13.4410(2)
_cell_length_b 14.4060(2)
_cell_length_c 34.6694(5)
_cell_measurement_reflns_used 45740
_cell_measurement_temperature 123(2)
_cell_measurement_theta_max 26.73
_cell_measurement_theta_min 2.52
_cell_volume 6624.34(17)
_computing_cell_refinement 'STOE X-AREA'
_computing_data_collection 'STOE X-AREA'
_computing_data_reduction 'STOE X-RED'
_computing_molecular_graphics 'Olex2 (Dolomanov et al., 2009)'
_computing_publication_material 'Olex2 (Dolomanov et al., 2009)'
_computing_structure_refinement 'XL (Sheldrick, 2008)'
_computing_structure_solution 'SHELXT 2014/5 (Sheldrick, 2014)'
_diffrn_ambient_temperature 123(2)
_diffrn_detector 'image plate (34 cm diameter)'
_diffrn_detector_area_resol_mean 6.67
_diffrn_detector_type STOE
_diffrn_measured_fraction_theta_full 0.998
_diffrn_measured_fraction_theta_max 0.968
_diffrn_measurement_details
;
 742 frames, detector distance = 200 mm
;
_diffrn_measurement_device '2-circle goniometer'
_diffrn_measurement_device_type 'STOE IPDS 2T'
_diffrn_measurement_method 'rotation method'
_diffrn_radiation_collimation '0.5 mm diameter, monocapillary'
_diffrn_radiation_monochromator 'plane graphite'
_diffrn_radiation_polarisn_norm 0
_diffrn_radiation_type MoK\a
_diffrn_radiation_wavelength 0.71073
_diffrn_reflns_av_R_equivalents 0.0878
_diffrn_reflns_av_unetI/netI 0.0794
_diffrn_reflns_Laue_measured_fraction_full 0.998
_diffrn_reflns_Laue_measured_fraction_max 0.968
_diffrn_reflns_limit_h_max 17
_diffrn_reflns_limit_h_min -15
_diffrn_reflns_limit_k_max 16
_diffrn_reflns_limit_k_min -18
_diffrn_reflns_limit_l_max 42
_diffrn_reflns_limit_l_min -42
_diffrn_reflns_number 98885
_diffrn_reflns_point_group_measured_fraction_full 0.998
_diffrn_reflns_point_group_measured_fraction_max 0.968
_diffrn_reflns_theta_full 25.242
_diffrn_reflns_theta_max 26.979
_diffrn_reflns_theta_min 2.523
_diffrn_source 'sealed X-ray tube, 12 x 0.4 mm long-fine focus'
_diffrn_source_current 40
_diffrn_source_power 2.00
_diffrn_source_voltage 50
_exptl_absorpt_coefficient_mu 1.878
_exptl_absorpt_correction_T_max 0.7818
_exptl_absorpt_correction_T_min 0.6871
_exptl_absorpt_correction_type integration
_exptl_absorpt_process_details 'STOE XRed 1.53'
_exptl_crystal_colour 'clear colourless'
_exptl_crystal_colour_lustre clear
_exptl_crystal_colour_primary colourless
_exptl_crystal_density_diffrn 1.271
_exptl_crystal_description plate
_exptl_crystal_F_000 2648
_exptl_crystal_size_max 0.48
_exptl_crystal_size_mid 0.3
_exptl_crystal_size_min 0.02
_refine_diff_density_max 0.909
_refine_diff_density_min -1.488
_refine_diff_density_rms 0.093
_refine_ls_extinction_method none
_refine_ls_goodness_of_fit_ref 0.876
_refine_ls_hydrogen_treatment constr
_refine_ls_matrix_type full
_refine_ls_number_parameters 748
_refine_ls_number_reflns 13967
_refine_ls_number_restraints 138
_refine_ls_restrained_S_all 0.880
_refine_ls_R_factor_all 0.0819
_refine_ls_R_factor_gt 0.0393
_refine_ls_shift/su_max 0.001
_refine_ls_shift/su_mean 0.000
_refine_ls_structure_factor_coef Fsqd
_refine_ls_weighting_details 'w=1/[\s^2^(Fo^2^)+(0.0444P)^2^] where P=(Fo^2^+2Fc^2^)/3'
_refine_ls_weighting_scheme calc
_refine_ls_wR_factor_gt 0.0773
_refine_ls_wR_factor_ref 0.0856
_reflns_Friedel_coverage 0.000
_reflns_number_gt 8640
_reflns_number_total 13967
_reflns_threshold_expression 'I > 2\s(I)'
_cod_data_source_file d5sc01063b2.cif
_cod_data_source_block 2-W
_cod_depositor_comments 'Adding full bibliography for 1574207--1574214.cif.'
_cod_database_code 1574210
_shelx_shelxl_version_number 2014/7
_shelx_space_group_comment
;
The symmetry employed for this shelxl refinement is uniquely defined
by the following loop, which should always be used as a source of
symmetry information in preference to the above space-group names.
They are only intended as comments.
;
_shelx_estimated_absorpt_t_max 0.963
_shelx_estimated_absorpt_t_min 0.466
_olex2_refinement_description
;
1. Fixed Uiso
 At 1.2 times of:
  All C(H) groups
 At 1.5 times of:
  All C(H,H,H) groups
2. Uiso/Uaniso restraints and constraints
C47S \\sim C48S \\sim C49S \\sim C51S: within 2A with sigma of 0.001 and sigma
for terminal atoms of 0.002
C52S \\sim C53S \\sim C54S \\sim C55S \\sim C56S: within 2A with sigma of 0.001
and sigma for terminal atoms of 0.002
Uanis(C47) \\sim Ueq, Uanis(C48) \\sim Ueq, Uanis(C49) \\sim Ueq, Uanis(C50)
\\sim Ueq, Uanis(C51) \\sim Ueq, Uanis(C52) \\sim Ueq, Uanis(C53) \\sim Ueq,
Uanis(C54) \\sim Ueq, Uanis(C55) \\sim Ueq, Uanis(C56) \\sim Ueq, Uanis(C50S)
\\sim Ueq, Uanis(C51S) \\sim Ueq, Uanis(C47S) \\sim Ueq, Uanis(C48S) \\sim Ueq,
Uanis(C49S) \\sim Ueq, Uanis(C55S) \\sim Ueq, Uanis(C56S) \\sim Ueq,
Uanis(C52S) \\sim Ueq, Uanis(C53S) \\sim Ueq, Uanis(C54S) \\sim Ueq: with sigma
of 0.005 and sigma for terminal atoms of 0.01
Uanis(C50S) \\sim Ueq: with sigma of 0.001 and sigma for terminal atoms of 0.002
3. Others
 Sof(C50S)=Sof(C47S)=Sof(C48S)=Sof(C49S)=Sof(C51S)=Sof(C52S)=Sof(H52A)=
 Sof(H52B)=Sof(H52C)=Sof(C53S)=Sof(H53A)=Sof(H53B)=Sof(H53C)=Sof(C54S)=
 Sof(H54A)=Sof(H54B)=Sof(H54C)=Sof(C55S)=Sof(H55A)=Sof(H55B)=Sof(H55C)=
 Sof(C56S)=Sof(H56A)=Sof(H56B)=Sof(H56C)=1-FVAR(1)
 Sof(C47)=Sof(C48)=Sof(C49)=Sof(C50)=Sof(C51)=Sof(C52)=Sof(H52D)=Sof(H52E)=
 Sof(H52F)=Sof(C53)=Sof(H53D)=Sof(H53E)=Sof(H53F)=Sof(C54)=Sof(H54D)=Sof(H54E)=
 Sof(H54F)=Sof(C55)=Sof(H55D)=Sof(H55E)=Sof(H55F)=Sof(C56)=Sof(H56D)=Sof(H56E)=
 Sof(H56F)=FVAR(1)
4.a :
 C47(C48,C49,C50,C51,C52,C53,C54,C55,C56), C50S(C47S,C48S,C49S,C51S,C52S,C53S,
 C54S,C55S,C56S)
4.b Ternary CH refined with riding coordinates:
 C7(H7), C18(H18)
4.c Me refined with riding coordinates:
 C52S(H52A,H52B,H52C), C53S(H53A,H53B,H53C), C54S(H54A,H54B,H54C), C55S(H55A,
 H55B,H55C), C56S(H56A,H56B,H56C)
4.d Aromatic/amide H refined with riding coordinates:
 C3(H3), C5(H5), C28(H28), C30(H30), C40(H40), C42(H42), C58(H58), C59(H59),
 C60(H60), C61(H61), C62(H62)
4.e Idealised Me refined as rotating group:
 C8(H8A,H8B,H8C), C9(H9A,H9B,H9C), C10(H10A,H10B,H10C), C11(H11A,H11B,H11C),
 C12(H12A,H12B,H12C), C13(H13A,H13B,H13C), C15(H15A,H15B,H15C), C16(H16A,H16B,
 H16C), C17(H17A,H17B,H17C), C19(H19A,H19B,H19C), C20(H20A,H20B,H20C), C21(H21A,
 H21B,H21C), C22(H22A,H22B,H22C), C23(H23A,H23B,H23C), C24(H24A,H24B,H24C),
 C32(H32A,H32B,H32C), C33(H33A,H33B,H33C), C34(H34A,H34B,H34C), C44(H44A,H44B,
 H44C), C45(H45A,H45B,H45C), C46(H46A,H46B,H46C), C52(H52D,H52E,H52F), C53(H53D,
 H53E,H53F), C54(H54D,H54E,H54F), C55(H55D,H55E,H55F), C56(H56D,H56E,H56F),
 C63(H63A,H63B,H63C)
;
_olex2_submission_special_instructions 'No special instructions were received'

loop_
_space_group_symop_operation_xyz
'x, y, z'
'-x, y+1/2, -z+1/2'
'-x, -y, -z'
'x, -y-1/2, z-1/2'

loop_
_atom_site_label
_atom_site_type_symbol
_atom_site_fract_x
_atom_site_fract_y
_atom_site_fract_z
_atom_site_U_iso_or_equiv
_atom_site_adp_type
_atom_site_occupancy
_atom_site_site_symmetry_order
_atom_site_calc_flag
_atom_site_refinement_flags_posn
_atom_site_refinement_flags_adp
_atom_site_refinement_flags_occupancy
_atom_site_disorder_assembly
_atom_site_disorder_group
W W 0.38485(2) 0.49621(2) 0.32802(2) 0.02566(5) Uani 1 1 d . . . . .
Si1 Si 0.40514(8) 0.33375(8) 0.35630(3) 0.0233(2) Uani 1 1 d . . . . .
Si2 Si 0.12247(9) 0.37048(9) 0.41549(4) 0.0298(3) Uani 1 1 d . . . . .
Si3 Si 0.15914(10) 0.16654(9) 0.38415(4) 0.0349(3) Uani 1 1 d . . . . .
Si4 Si 0.68505(9) 0.38127(9) 0.45989(4) 0.0315(3) Uani 1 1 d . . . . .
Si5 Si 0.67125(10) 0.19285(9) 0.41060(4) 0.0347(3) Uani 1 1 d . . . . .
O1 O 0.4949(2) 0.26309(18) 0.33923(8) 0.0253(6) Uani 1 1 d . . . . .
O2 O 0.3334(2) 0.24606(18) 0.32957(8) 0.0244(6) Uani 1 1 d . . . . .
O3 O 0.4106(2) 0.5324(2) 0.41811(9) 0.0384(8) Uani 1 1 d . . . . .
O4 O 0.1850(2) 0.3914(2) 0.29410(9) 0.0383(8) Uani 1 1 d . . . . .
N1 N 0.4337(3) 0.1353(2) 0.30225(10) 0.0302(8) Uani 1 1 d . . . . .
N2 N 0.2151(3) 0.6487(2) 0.33456(11) 0.0315(8) Uani 1 1 d . . . . .
C1 C 0.4083(3) 0.2990(3) 0.40871(11) 0.0230(9) Uani 1 1 d . . . . .
C2 C 0.3168(3) 0.2789(3) 0.42291(11) 0.0233(9) Uani 1 1 d . . . . .
C3 C 0.3199(3) 0.2415(3) 0.46004(12) 0.0275(9) Uani 1 1 d . . . . .
H3 H 0.2582 0.2295 0.4691 0.033 Uiso 1 1 calc R . . . .
C4 C 0.4099(3) 0.2209(3) 0.48440(12) 0.0290(10) Uani 1 1 d . . . . .
C5 C 0.4991(3) 0.2421(3) 0.47057(12) 0.0280(9) Uani 1 1 d . . . . .
H5 H 0.5616 0.2282 0.4866 0.034 Uiso 1 1 calc R . . . .
C6 C 0.5003(3) 0.2831(3) 0.43413(12) 0.0261(9) Uani 1 1 d . . . . .
C7 C 0.2133(3) 0.2869(3) 0.39742(12) 0.0266(9) Uani 1 1 d . . . . .
H7 H 0.2267 0.3140 0.3722 0.032 Uiso 1 1 calc R . . . .
C8 C 0.1728(4) 0.4909(3) 0.41679(16) 0.0496(12) Uani 1 1 d . . . . .
H8A H 0.2334 0.4952 0.4366 0.074 Uiso 1 1 calc GR . . . .
H8B H 0.1217 0.5342 0.4233 0.074 Uiso 1 1 calc GR . . . .
H8C H 0.1897 0.5068 0.3911 0.074 Uiso 1 1 calc GR . . . .
C9 C 0.0046(3) 0.3699(4) 0.37891(13) 0.0443(12) Uani 1 1 d . . . . .
H9A H 0.0215 0.3781 0.3527 0.066 Uiso 1 1 calc GR . . . .
H9B H -0.0393 0.4206 0.3846 0.066 Uiso 1 1 calc GR . . . .
H9C H -0.0302 0.3105 0.3802 0.066 Uiso 1 1 calc GR . . . .
C10 C 0.0940(4) 0.3471(4) 0.46537(13) 0.0440(12) Uani 1 1 d . . . . .
H10A H 0.0695 0.2832 0.4667 0.066 Uiso 1 1 calc GR . . . .
H10B H 0.0421 0.3904 0.4711 0.066 Uiso 1 1 calc GR . . . .
H10C H 0.1554 0.3553 0.4846 0.066 Uiso 1 1 calc GR . . . .
C11 C 0.0952(4) 0.1659(4) 0.33219(14) 0.0475(13) Uani 1 1 d . . . . .
H11A H 0.0368 0.2076 0.3292 0.071 Uiso 1 1 calc GR . . . .
H11B H 0.0727 0.1028 0.3247 0.071 Uiso 1 1 calc GR . . . .
H11C H 0.1425 0.1871 0.3153 0.071 Uiso 1 1 calc GR . . . .
C12 C 0.0653(4) 0.1282(4) 0.41586(15) 0.0509(14) Uani 1 1 d . . . . .
H12A H 0.0972 0.1295 0.4434 0.076 Uiso 1 1 calc GR . . . .
H12B H 0.0428 0.0649 0.4087 0.076 Uiso 1 1 calc GR . . . .
H12C H 0.0072 0.1702 0.4120 0.076 Uiso 1 1 calc GR . . . .
C13 C 0.2603(4) 0.0780(3) 0.39047(14) 0.0425(12) Uani 1 1 d . . . . .
H13A H 0.3189 0.1019 0.3801 0.064 Uiso 1 1 calc GR . . . .
H13B H 0.2359 0.0214 0.3763 0.064 Uiso 1 1 calc GR . . . .
H13C H 0.2798 0.0638 0.4183 0.064 Uiso 1 1 calc GR . . . .
C14 C 0.4083(3) 0.1742(3) 0.52393(12) 0.0324(10) Uani 1 1 d . . . . .
C15 C 0.3492(5) 0.0831(3) 0.51767(15) 0.0556(15) Uani 1 1 d . . . . .
H15A H 0.2803 0.0959 0.5047 0.083 Uiso 1 1 calc GR . . . .
H15B H 0.3473 0.0536 0.5430 0.083 Uiso 1 1 calc GR . . . .
H15C H 0.3823 0.0414 0.5013 0.083 Uiso 1 1 calc GR . . . .
C16 C 0.5134(4) 0.1528(5) 0.54572(16) 0.0684(18) Uani 1 1 d . . . . .
H16A H 0.5489 0.1130 0.5295 0.103 Uiso 1 1 calc GR . . . .
H16B H 0.5080 0.1208 0.5702 0.103 Uiso 1 1 calc GR . . . .
H16C H 0.5509 0.2108 0.5515 0.103 Uiso 1 1 calc GR . . . .
C17 C 0.3548(5) 0.2377(4) 0.54944(14) 0.0561(15) Uani 1 1 d . . . . .
H17A H 0.3901 0.2974 0.5530 0.084 Uiso 1 1 calc GR . . . .
H17B H 0.3550 0.2085 0.5750 0.084 Uiso 1 1 calc GR . . . .
H17C H 0.2851 0.2478 0.5367 0.084 Uiso 1 1 calc GR . . . .
C18 C 0.6038(3) 0.3027(3) 0.42351(12) 0.0271(9) Uani 1 1 d . . . . .
H18 H 0.5904 0.3393 0.3987 0.032 Uiso 1 1 calc R . . . .
C19 C 0.8034(3) 0.4090(4) 0.44049(15) 0.0460(13) Uani 1 1 d . . . . .
H19A H 0.8420 0.3519 0.4387 0.069 Uiso 1 1 calc GR . . . .
H19B H 0.8439 0.4528 0.4581 0.069 Uiso 1 1 calc GR . . . .
H19C H 0.7863 0.4369 0.4145 0.069 Uiso 1 1 calc GR . . . .
C20 C 0.6207(4) 0.4928(3) 0.46633(14) 0.0442(11) Uani 1 1 d . . . . .
H20A H 0.6118 0.5277 0.4418 0.066 Uiso 1 1 calc GR . . . .
H20B H 0.6616 0.5292 0.4869 0.066 Uiso 1 1 calc GR . . . .
H20C H 0.5546 0.4803 0.4737 0.066 Uiso 1 1 calc GR . . . .
C21 C 0.7210(4) 0.3321(3) 0.51015(13) 0.0435(12) Uani 1 1 d . . . . .
H21A H 0.6648 0.3397 0.5247 0.065 Uiso 1 1 calc GR . . . .
H21B H 0.7804 0.3648 0.5238 0.065 Uiso 1 1 calc GR . . . .
H21C H 0.7366 0.2659 0.5083 0.065 Uiso 1 1 calc GR . . . .
C22 C 0.7377(4) 0.2154(4) 0.36850(14) 0.0474(13) Uani 1 1 d . . . . .
H22A H 0.6880 0.2253 0.3449 0.071 Uiso 1 1 calc GR . . . .
H22B H 0.7801 0.1619 0.3647 0.071 Uiso 1 1 calc GR . . . .
H22C H 0.7800 0.2708 0.3738 0.071 Uiso 1 1 calc GR . . . .
C23 C 0.5812(4) 0.0952(3) 0.39851(14) 0.0404(12) Uani 1 1 d . . . . .
H23A H 0.5420 0.0868 0.4197 0.061 Uiso 1 1 calc GR . . . .
H23B H 0.6186 0.0381 0.3952 0.061 Uiso 1 1 calc GR . . . .
H23C H 0.5355 0.1091 0.3742 0.061 Uiso 1 1 calc GR . . . .
C24 C 0.7696(4) 0.1500(3) 0.45186(15) 0.0489(13) Uani 1 1 d . . . . .
H24A H 0.8170 0.2003 0.4606 0.073 Uiso 1 1 calc GR . . . .
H24B H 0.8062 0.0977 0.4427 0.073 Uiso 1 1 calc GR . . . .
H24C H 0.7367 0.1298 0.4737 0.073 Uiso 1 1 calc GR . . . .
C25 C 0.4203(3) 0.2069(3) 0.32151(11) 0.0271(9) Uani 1 1 d . . . . .
C26 C 0.3473(3) 0.0832(3) 0.28428(12) 0.0314(10) Uani 1 1 d . . . . .
C27 C 0.2839(3) 0.1182(3) 0.25156(12) 0.0345(11) Uani 1 1 d . . . . .
C28 C 0.2056(4) 0.0635(3) 0.23319(13) 0.0384(11) Uani 1 1 d . . . . .
H28 H 0.1628 0.0871 0.2108 0.046 Uiso 1 1 calc R . . . .
C29 C 0.1879(4) -0.0250(3) 0.24654(15) 0.0433(13) Uani 1 1 d . . . . .
C30 C 0.2504(4) -0.0574(3) 0.27921(14) 0.0394(12) Uani 1 1 d . . . . .
H30 H 0.2377 -0.1170 0.2891 0.047 Uiso 1 1 calc R . . . .
C31 C 0.3312(3) -0.0063(3) 0.29810(12) 0.0361(10) Uani 1 1 d . . . . .
C32 C 0.3016(4) 0.2134(3) 0.23568(13) 0.0408(12) Uani 1 1 d . . . . .
H32A H 0.2858 0.2608 0.2540 0.061 Uiso 1 1 calc GR . . . .
H32B H 0.2582 0.2218 0.2104 0.061 Uiso 1 1 calc GR . . . .
H32C H 0.3724 0.2191 0.2324 0.061 Uiso 1 1 calc GR . . . .
C33 C 0.1031(4) -0.0840(4) 0.22549(16) 0.0637(17) Uani 1 1 d . . . . .
H33A H 0.0421 -0.0738 0.2370 0.095 Uiso 1 1 calc GR . . . .
H33B H 0.1222 -0.1497 0.2280 0.095 Uiso 1 1 calc GR . . . .
H33C H 0.0901 -0.0670 0.1978 0.095 Uiso 1 1 calc GR . . . .
C34 C 0.4031(4) -0.0479(3) 0.33160(14) 0.0437(13) Uani 1 1 d . . . . .
H34A H 0.4695 -0.0557 0.3239 0.066 Uiso 1 1 calc GR . . . .
H34B H 0.3776 -0.1084 0.3384 0.066 Uiso 1 1 calc GR . . . .
H34C H 0.4088 -0.0065 0.3543 0.066 Uiso 1 1 calc GR . . . .
C35 C 0.4007(3) 0.5143(3) 0.38555(14) 0.0301(10) Uani 1 1 d . . . . .
C36 C 0.2603(4) 0.4277(3) 0.30787(13) 0.0348(11) Uani 1 1 d . . . . .
C37 C 0.2750(3) 0.5914(3) 0.33295(13) 0.0325(10) Uani 1 1 d . . . . .
C38 C 0.1375(3) 0.7154(3) 0.32947(13) 0.0305(10) Uani 1 1 d . . . . .
C39 C 0.1397(3) 0.7861(3) 0.35692(13) 0.0325(10) Uani 1 1 d . . . . .
C40 C 0.0642(3) 0.8527(3) 0.34982(14) 0.0361(11) Uani 1 1 d . . . . .
H40 H 0.0640 0.9023 0.3679 0.043 Uiso 1 1 calc R . . . .
C41 C -0.0106(4) 0.8494(3) 0.31741(14) 0.0382(11) Uani 1 1 d . . . . .
C42 C -0.0110(4) 0.7753(3) 0.29142(14) 0.0407(12) Uani 1 1 d . . . . .
H42 H -0.0633 0.7714 0.2695 0.049 Uiso 1 1 calc R . . . .
C43 C 0.0626(3) 0.7073(3) 0.29678(14) 0.0354(11) Uani 1 1 d . . . . .
C44 C 0.2211(4) 0.7896(3) 0.39211(13) 0.0428(12) Uani 1 1 d . . . . .
H44A H 0.2212 0.7315 0.4068 0.064 Uiso 1 1 calc GR . . . .
H44B H 0.2084 0.8418 0.4088 0.064 Uiso 1 1 calc GR . . . .
H44C H 0.2866 0.7979 0.3837 0.064 Uiso 1 1 calc GR . . . .
C45 C -0.0897(4) 0.9246(3) 0.30999(16) 0.0509(14) Uani 1 1 d . . . . .
H45A H -0.0826 0.9667 0.3325 0.076 Uiso 1 1 calc GR . . . .
H45B H -0.1569 0.8963 0.3062 0.076 Uiso 1 1 calc GR . . . .
H45C H -0.0810 0.9594 0.2865 0.076 Uiso 1 1 calc GR . . . .
C46 C 0.0636(4) 0.6294(4) 0.26768(15) 0.0516(14) Uani 1 1 d . . . . .
H46A H 0.1182 0.6397 0.2525 0.077 Uiso 1 1 calc GR . . . .
H46B H -0.0011 0.6278 0.2500 0.077 Uiso 1 1 calc GR . . . .
H46C H 0.0743 0.5702 0.2816 0.077 Uiso 1 1 calc GR . . . .
C47 C 0.4284(2) 0.61175(18) 0.28391(8) 0.0345(14) Uani 0.792(6) 1 d . U P A 1
C48 C 0.4289(2) 0.52636(19) 0.26373(7) 0.0333(15) Uani 0.792(6) 1 d G U P A 1
C49 C 0.5063(2) 0.47021(17) 0.28429(8) 0.0335(14) Uani 0.792(6) 1 d G U P A 1
C50 C 0.55370(19) 0.5209(2) 0.31720(8) 0.0379(16) Uani 0.792(6) 1 d G U P A 1
C51 C 0.5056(2) 0.60840(19) 0.31694(8) 0.0390(16) Uani 0.792(6) 1 d G U P A 1
C52 C 0.3583(3) 0.6921(3) 0.27228(14) 0.083(3) Uani 0.792(6) 1 d G U P A 1
H52D H 0.2896 0.6746 0.2755 0.125 Uiso 0.792(6) 1 calc GR . P A 1
H52E H 0.3594 0.7081 0.2449 0.125 Uiso 0.792(6) 1 calc GR . P A 1
H52F H 0.3802 0.7457 0.2889 0.125 Uiso 0.792(6) 1 calc GR . P A 1
C53 C 0.3593(3) 0.4999(3) 0.22683(11) 0.066(2) Uani 0.792(6) 1 d G U P A 1
H53D H 0.2930 0.5281 0.2269 0.099 Uiso 0.792(6) 1 calc GR . P A 1
H53E H 0.3524 0.4322 0.2255 0.099 Uiso 0.792(6) 1 calc GR . P A 1
H53F H 0.3872 0.5222 0.2041 0.099 Uiso 0.792(6) 1 calc GR . P A 1
C54 C 0.5334(4) 0.3736(3) 0.27313(14) 0.071(2) Uani 0.792(6) 1 d G U P A 1
H54D H 0.5526 0.3363 0.2968 0.107 Uiso 0.792(6) 1 calc GR . P A 1
H54E H 0.5902 0.3765 0.2586 0.107 Uiso 0.792(6) 1 calc GR . P A 1
H54F H 0.4753 0.3451 0.2567 0.107 Uiso 0.792(6) 1 calc GR . P A 1
C55 C 0.6401(3) 0.4876(4) 0.34717(12) 0.073(2) Uani 0.792(6) 1 d G U P A 1
H55D H 0.6217 0.4926 0.3733 0.110 Uiso 0.792(6) 1 calc GR . P A 1
H55E H 0.6997 0.5259 0.3458 0.110 Uiso 0.792(6) 1 calc GR . P A 1
H55F H 0.6551 0.4227 0.3419 0.110 Uiso 0.792(6) 1 calc GR . P A 1
C56 C 0.5318(4) 0.6845(3) 0.34662(13) 0.077(3) Uani 0.792(6) 1 d G U P A 1
H56D H 0.4735 0.6974 0.3595 0.116 Uiso 0.792(6) 1 calc GR . P A 1
H56E H 0.5502 0.7407 0.3335 0.116 Uiso 0.792(6) 1 calc GR . P A 1
H56F H 0.5889 0.6648 0.3662 0.116 Uiso 0.792(6) 1 calc GR . P A 1
C50S C 0.5466(8) 0.5629(7) 0.3263(3) 0.012(4) Uani 0.208(6) 1 d . U P A 2
C47S C 0.4154(9) 0.5761(8) 0.2753(4) 0.025(3) Uani 0.208(6) 1 d G U P A 2
C48S C 0.4602(9) 0.4876(8) 0.2728(4) 0.026(3) Uani 0.208(6) 1 d G U P A 2
C49S C 0.5413(8) 0.4795(7) 0.3044(3) 0.026(3) Uani 0.208(6) 1 d G U P A 2
C51S C 0.4688(8) 0.6226(7) 0.3083(3) 0.025(3) Uani 0.208(6) 1 d G U P A 2
C52S C 0.3267(14) 0.6140(14) 0.2476(6) 0.137(18) Uani 0.208(6) 1 d G U P A 2
H52A H 0.3040 0.5678 0.2273 0.206 Uiso 0.208(6) 1 calc R . P A 2
H52B H 0.2716 0.6278 0.2621 0.206 Uiso 0.208(6) 1 calc R . P A 2
H52C H 0.3467 0.6709 0.2354 0.206 Uiso 0.208(6) 1 calc R . P A 2
C53S C 0.4274(15) 0.4150(13) 0.2421(6) 0.120(15) Uani 0.208(6) 1 d G U P A 2
H53A H 0.4710 0.3604 0.2471 0.179 Uiso 0.208(6) 1 calc R . P A 2
H53B H 0.3575 0.3972 0.2429 0.179 Uiso 0.208(6) 1 calc R . P A 2
H53C H 0.4325 0.4403 0.2162 0.179 Uiso 0.208(6) 1 calc R . P A 2
C54S C 0.6098(14) 0.3967(11) 0.3130(6) 0.089(11) Uani 0.208(6) 1 d G U P A 2
H54A H 0.5899 0.3485 0.2934 0.134 Uiso 0.208(6) 1 calc R . P A 2
H54B H 0.6796 0.4155 0.3124 0.134 Uiso 0.208(6) 1 calc R . P A 2
H54C H 0.6045 0.3724 0.3390 0.134 Uiso 0.208(6) 1 calc R . P A 2
C55S C 0.6217(12) 0.5843(12) 0.3624(5) 0.070(9) Uani 0.208(6) 1 d G U P A 2
H55A H 0.6087 0.6466 0.3718 0.106 Uiso 0.208(6) 1 calc R . P A 2
H55B H 0.6149 0.5386 0.3828 0.106 Uiso 0.208(6) 1 calc R . P A 2
H55C H 0.6901 0.5817 0.3561 0.106 Uiso 0.208(6) 1 calc R . P A 2
C56S C 0.4467(14) 0.7187(11) 0.3220(5) 0.063(8) Uani 0.208(6) 1 d G U P A 2
H56A H 0.4947 0.7341 0.3455 0.094 Uiso 0.208(6) 1 calc R . P A 2
H56B H 0.4529 0.7637 0.3013 0.094 Uiso 0.208(6) 1 calc R . P A 2
H56C H 0.3779 0.7206 0.3280 0.094 Uiso 0.208(6) 1 calc R . P A 2
C57 C 0.9130(5) 0.7384(4) 0.4090(2) 0.0648(17) Uani 1 1 d . . . . .
C58 C 0.9839(5) 0.7525(5) 0.4410(2) 0.0665(17) Uani 1 1 d . . . . .
H58 H 1.0283 0.7035 0.4506 0.080 Uiso 1 1 calc R . . . .
C59 C 0.9926(5) 0.8412(5) 0.4605(2) 0.081(2) Uani 1 1 d . . . . .
H59 H 1.0422 0.8503 0.4830 0.097 Uiso 1 1 calc R . . . .
C60 C 0.9301(5) 0.9113(5) 0.4466(2) 0.0722(19) Uani 1 1 d . . . . .
H60 H 0.9357 0.9704 0.4590 0.087 Uiso 1 1 calc R . . . .
C61 C 0.8575(5) 0.8953(5) 0.41401(19) 0.0637(16) Uani 1 1 d . . . . .
H61 H 0.8126 0.9440 0.4044 0.076 Uiso 1 1 calc R . . . .
C62 C 0.8488(5) 0.8123(5) 0.3955(2) 0.0670(17) Uani 1 1 d . . . . .
H62 H 0.7987 0.8041 0.3731 0.080 Uiso 1 1 calc R . . . .
C63 C 0.9058(6) 0.6496(5) 0.3885(2) 0.103(3) Uani 1 1 d . . . . .
H63A H 0.9552 0.6478 0.3706 0.155 Uiso 1 1 calc GR . . . .
H63B H 0.8378 0.6423 0.3737 0.155 Uiso 1 1 calc GR . . . .
H63C H 0.9196 0.5990 0.4076 0.155 Uiso 1 1 calc GR . . . .

loop_
_atom_site_aniso_label
_atom_site_aniso_U_11
_atom_site_aniso_U_22
_atom_site_aniso_U_33
_atom_site_aniso_U_23
_atom_site_aniso_U_13
_atom_site_aniso_U_12
W 0.02411(9) 0.02784(8) 0.02507(8) 0.00480(10) 0.00412(6) -0.00136(9)
Si1 0.0202(6) 0.0282(6) 0.0218(6) 0.0028(5) 0.0039(5) 0.0003(5)
Si2 0.0209(6) 0.0418(7) 0.0273(6) -0.0005(5) 0.0057(5) 0.0013(5)
Si3 0.0329(7) 0.0387(7) 0.0340(7) -0.0037(6) 0.0083(6) -0.0098(6)
Si4 0.0227(7) 0.0381(7) 0.0316(7) 0.0002(5) -0.0017(6) -0.0005(5)
Si5 0.0269(7) 0.0422(7) 0.0330(7) -0.0022(6) -0.0011(6) 0.0062(6)
O1 0.0186(15) 0.0344(15) 0.0230(15) -0.0012(12) 0.0032(13) -0.0006(12)
O2 0.0180(15) 0.0307(15) 0.0242(15) -0.0001(12) 0.0026(12) 0.0023(12)
O3 0.0337(19) 0.052(2) 0.0278(18) -0.0038(14) 0.0003(15) 0.0038(14)
O4 0.0282(19) 0.0408(18) 0.041(2) 0.0048(15) -0.0084(16) -0.0043(15)
N1 0.028(2) 0.0352(19) 0.028(2) -0.0046(16) 0.0061(17) 0.0036(16)
N2 0.028(2) 0.0274(19) 0.039(2) 0.0054(16) 0.0039(17) 0.0041(16)
C1 0.022(2) 0.0239(19) 0.023(2) 0.0009(16) 0.0045(18) 0.0019(16)
C2 0.023(2) 0.0240(19) 0.023(2) 0.0005(16) 0.0046(18) 0.0012(16)
C3 0.025(2) 0.032(2) 0.026(2) 0.0025(17) 0.0066(19) -0.0005(18)
C4 0.034(3) 0.028(2) 0.024(2) 0.0027(17) 0.004(2) 0.0003(18)
C5 0.022(2) 0.039(2) 0.021(2) 0.0029(18) -0.0035(18) 0.0044(18)
C6 0.025(2) 0.028(2) 0.026(2) -0.0003(17) 0.0039(19) -0.0012(17)
C7 0.022(2) 0.037(2) 0.021(2) 0.0039(17) 0.0041(18) -0.0031(18)
C8 0.041(3) 0.041(3) 0.071(3) -0.007(3) 0.021(3) 0.008(3)
C9 0.027(3) 0.071(3) 0.033(3) 0.001(2) 0.000(2) 0.006(2)
C10 0.037(3) 0.060(3) 0.036(3) 0.000(2) 0.008(2) 0.011(2)
C11 0.039(3) 0.061(3) 0.041(3) -0.015(3) 0.003(2) -0.016(3)
C12 0.048(3) 0.052(3) 0.055(3) -0.006(3) 0.016(3) -0.020(3)
C13 0.052(3) 0.034(3) 0.043(3) -0.006(2) 0.014(3) -0.003(2)
C14 0.034(3) 0.038(2) 0.024(2) 0.0073(19) 0.001(2) -0.002(2)
C15 0.080(4) 0.044(3) 0.041(3) 0.017(2) 0.005(3) -0.011(3)
C16 0.046(4) 0.110(5) 0.046(3) 0.038(3) -0.004(3) -0.004(3)
C17 0.087(5) 0.055(3) 0.029(3) 0.005(2) 0.018(3) 0.004(3)
C18 0.017(2) 0.036(2) 0.027(2) 0.0014(18) 0.0007(18) 0.0005(17)
C19 0.026(3) 0.059(3) 0.052(3) 0.002(3) 0.000(2) -0.007(2)
C20 0.040(3) 0.044(3) 0.045(3) -0.007(3) -0.003(2) 0.003(3)
C21 0.041(3) 0.050(3) 0.037(3) -0.004(2) -0.006(2) -0.001(2)
C22 0.032(3) 0.064(3) 0.047(3) -0.010(3) 0.008(2) 0.006(2)
C23 0.042(3) 0.037(3) 0.038(3) 0.004(2) -0.007(2) 0.007(2)
C24 0.040(3) 0.049(3) 0.051(3) -0.008(2) -0.011(3) 0.018(2)
C25 0.025(2) 0.038(2) 0.018(2) 0.0063(18) 0.0040(18) 0.0012(19)
C26 0.031(3) 0.039(2) 0.026(2) -0.0076(19) 0.009(2) -0.001(2)
C27 0.036(3) 0.046(3) 0.023(2) -0.002(2) 0.008(2) 0.002(2)
C28 0.033(3) 0.055(3) 0.026(3) -0.004(2) 0.002(2) -0.001(2)
C29 0.043(3) 0.053(3) 0.035(3) -0.014(2) 0.010(2) -0.009(2)
C30 0.047(3) 0.039(3) 0.036(3) -0.011(2) 0.016(2) -0.001(2)
C31 0.043(3) 0.037(2) 0.031(2) -0.006(2) 0.012(2) 0.006(3)
C32 0.036(3) 0.059(3) 0.026(2) 0.004(2) 0.002(2) -0.004(2)
C33 0.064(4) 0.071(4) 0.052(4) -0.013(3) -0.001(3) -0.028(3)
C34 0.055(4) 0.033(2) 0.042(3) -0.001(2) 0.005(3) 0.008(2)
C35 0.023(2) 0.025(2) 0.043(3) 0.0065(19) 0.0076(19) 0.0023(17)
C36 0.042(3) 0.035(2) 0.029(3) 0.012(2) 0.011(2) 0.016(2)
C37 0.033(3) 0.037(2) 0.025(2) 0.0011(19) -0.002(2) -0.010(2)
C38 0.028(2) 0.032(2) 0.031(2) 0.0081(18) 0.003(2) 0.0034(19)
C39 0.028(3) 0.036(2) 0.034(3) 0.006(2) 0.006(2) 0.0008(19)
C40 0.037(3) 0.036(2) 0.036(3) -0.003(2) 0.007(2) 0.004(2)
C41 0.034(3) 0.039(3) 0.042(3) 0.006(2) 0.007(2) 0.008(2)
C42 0.029(3) 0.048(3) 0.041(3) 0.000(2) -0.005(2) 0.005(2)
C43 0.033(3) 0.035(2) 0.038(3) 0.002(2) 0.005(2) 0.001(2)
C44 0.043(3) 0.048(3) 0.035(3) 0.002(2) -0.003(2) 0.004(2)
C45 0.043(3) 0.048(3) 0.059(4) 0.006(3) 0.001(3) 0.016(2)
C46 0.046(3) 0.053(3) 0.051(3) -0.015(3) -0.007(3) 0.002(3)
C47 0.040(3) 0.025(2) 0.040(3) 0.008(2) 0.011(3) -0.004(2)
C48 0.034(3) 0.036(3) 0.031(3) 0.007(2) 0.008(2) -0.005(2)
C49 0.033(3) 0.034(3) 0.035(3) 0.007(2) 0.009(3) 0.004(2)
C50 0.027(3) 0.052(4) 0.034(3) 0.005(2) 0.004(2) -0.005(2)
C51 0.036(3) 0.039(3) 0.041(3) 0.005(2) 0.006(3) -0.021(3)
C52 0.088(6) 0.056(4) 0.112(6) 0.049(4) 0.039(5) 0.019(4)
C53 0.065(4) 0.100(5) 0.033(3) 0.002(4) 0.008(3) -0.036(4)
C54 0.101(6) 0.053(4) 0.073(5) 0.002(4) 0.056(4) 0.011(4)
C55 0.033(3) 0.119(6) 0.067(4) 0.032(5) 0.005(3) 0.000(4)
C56 0.092(6) 0.077(5) 0.069(5) -0.020(4) 0.032(4) -0.053(4)
C50S 0.012(4) 0.013(4) 0.012(4) -0.0002(10) 0.0025(12) 0.0002(10)
C47S 0.023(3) 0.024(3) 0.031(3) 0.002(2) 0.008(2) -0.004(2)
C48S 0.023(3) 0.024(3) 0.031(3) 0.001(2) 0.007(2) -0.004(2)
C49S 0.024(4) 0.024(4) 0.031(4) 0.002(2) 0.007(2) -0.003(2)
C51S 0.022(4) 0.024(4) 0.031(4) 0.002(2) 0.008(2) -0.003(2)
C52S 0.14(2) 0.14(2) 0.129(19) 0.008(10) 0.022(10) 0.005(10)
C53S 0.121(17) 0.127(17) 0.116(17) -0.008(10) 0.032(10) -0.013(10)
C54S 0.084(14) 0.092(14) 0.094(14) 0.008(9) 0.019(9) 0.006(9)
C55S 0.062(12) 0.079(12) 0.070(12) -0.001(9) 0.009(9) -0.024(9)
C56S 0.068(12) 0.048(10) 0.075(12) 0.009(8) 0.020(9) 0.001(8)
C57 0.061(4) 0.071(4) 0.067(4) 0.007(3) 0.024(4) -0.005(3)
C58 0.068(5) 0.065(4) 0.068(4) 0.022(3) 0.016(4) 0.017(3)
C59 0.067(5) 0.102(6) 0.072(5) 0.021(4) 0.010(4) -0.004(4)
C60 0.078(5) 0.065(4) 0.080(5) 0.004(4) 0.031(4) 0.000(4)
C61 0.050(4) 0.077(4) 0.064(4) 0.008(3) 0.008(3) 0.007(3)
C62 0.049(4) 0.077(4) 0.079(5) 0.020(4) 0.020(3) 0.009(3)
C63 0.122(7) 0.076(5) 0.125(7) -0.001(5) 0.057(6) -0.014(5)

loop_
_atom_type_symbol
_atom_type_description
_atom_type_scat_dispersion_real
_atom_type_scat_dispersion_imag
_atom_type_scat_source
C C 0.0033 0.0016 'International Tables Vol C Tables 4.2.6.8 and 6.1.1.4'
H H 0.0000 0.0000 'International Tables Vol C Tables 4.2.6.8 and 6.1.1.4'
N N 0.0061 0.0033 'International Tables Vol C Tables 4.2.6.8 and 6.1.1.4'
O O 0.0106 0.0060 'International Tables Vol C Tables 4.2.6.8 and 6.1.1.4'
Si Si 0.0817 0.0704 'International Tables Vol C Tables 4.2.6.8 and 6.1.1.4'
W W -0.8490 6.8722 'International Tables Vol C Tables 4.2.6.8 and 6.1.1.4'

loop_
_exptl_crystal_face_index_h
_exptl_crystal_face_index_k
_exptl_crystal_face_index_l
_exptl_crystal_face_perp_dist
30 -2 -22 0.1256
21 16 30 0.0964
20 0 30 0.1073
16 -15 30 0.1243
30 -21 -11 0.0923
14 -13 -30 0.0885
9 -1 -30 0.1018
4 30 13 0.1180
5 20 30 0.0804
-1 -12 30 0.1345
-30 4 18 0.1019
-19 0 -30 0.1067
-11 0 30 0.0898
-1 -30 9 0.1204
-3 0 -30 0.0799
0 8 -30 0.1234

loop_
_geom_angle_atom_site_label_1
_geom_angle_atom_site_label_2
_geom_angle_atom_site_label_3
_geom_angle
_geom_angle_site_symmetry_1
_geom_angle_site_symmetry_3
_geom_angle_publ_flag
C35 W Si1 75.25(11) . . ?
C35 W C37 77.86(17) . . ?
C35 W C47 123.48(13) . . ?
C35 W C48 153.12(13) . . ?
C35 W C49 132.23(14) . . ?
C35 W C50 100.83(13) . . ?
C35 W C51 96.23(13) . . ?
C35 W C50S 91.3(3) . . ?
C35 W C47S 138.0(3) . . ?
C35 W C48S 148.0(3) . . ?
C35 W C49S 113.6(3) . . ?
C35 W C51S 102.5(3) . . ?
C36 W Si1 72.94(12) . . ?
C36 W C35 111.58(17) . . ?
C36 W C37 77.41(17) . . ?
C36 W C47 113.78(14) . . ?
C36 W C48 94.80(14) . . ?
C36 W C49 108.65(14) . . ?
C36 W C50 142.54(14) . . ?
C36 W C51 148.24(14) . . ?
C36 W C50S 156.6(3) . . ?
C36 W C47S 103.0(3) . . ?
C36 W C48S 98.1(3) . . ?
C36 W C49S 124.9(3) . . ?
C36 W C51S 136.0(3) . . ?
C37 W Si1 128.42(12) . . ?
C37 W C47 80.90(13) . . ?
C37 W C48 104.07(14) . . ?
C37 W C49 136.34(13) . . ?
C37 W C50 129.19(14) . . ?
C37 W C51 94.54(14) . . ?
C37 W C50S 113.9(3) . . ?
C37 W C47S 87.4(3) . . ?
C37 W C48S 121.7(3) . . ?
C37 W C49S 141.7(3) . . ?
C37 W C51S 83.7(3) . . ?
C47 W Si1 149.99(7) . . ?
C47 W C48 34.1 . . ?
C47 W C49 56.67(7) . . ?
C48 W Si1 119.45(7) . . ?
C49 W Si1 93.32(6) . . ?
C49 W C48 33.8 . . ?
C50 W Si1 98.80(7) . . ?
C50 W C47 57.25(7) . . ?
C50 W C48 56.72(7) . . ?
C50 W C49 34.2 . . ?
C51 W Si1 131.29(8) . . ?
C51 W C47 34.6 . . ?
C51 W C48 56.96(7) . . ?
C51 W C49 57.05(7) . . ?
C51 W C50 34.7 . . ?
C50S W Si1 109.9(3) . . ?
C50S W C49S 34.53(19) . . ?
C47S W Si1 139.7(3) . . ?
C47S W C50S 59.2(3) . . ?
C47S W C48S 36.2(2) . . ?
C47S W C49S 59.1(3) . . ?
C47S W C51S 36.2(2) . . ?
C48S W Si1 103.7(3) . . ?
C48S W C50S 58.5(3) . . ?
C48S W C49S 35.07(19) . . ?
C49S W Si1 89.7(2) . . ?
C51S W Si1 144.8(3) . . ?
C51S W C50S 35.14(19) . . ?
C51S W C48S 59.6(3) . . ?
C51S W C49S 58.5(3) . . ?
O1 Si1 W 116.24(10) . . ?
O1 Si1 O2 75.74(13) . . ?
O1 Si1 C1 105.22(15) . . ?
O2 Si1 W 116.34(10) . . ?
O2 Si1 C1 104.05(15) . . ?
C1 Si1 W 127.19(12) . . ?
C8 Si2 C7 110.47(19) . . ?
C8 Si2 C9 106.7(2) . . ?
C8 Si2 C10 106.0(2) . . ?
C9 Si2 C7 107.1(2) . . ?
C10 Si2 C7 115.7(2) . . ?
C10 Si2 C9 110.6(2) . . ?
C11 Si3 C7 109.6(2) . . ?
C11 Si3 C12 108.3(2) . . ?
C12 Si3 C7 113.0(2) . . ?
C13 Si3 C7 110.7(2) . . ?
C13 Si3 C11 109.0(2) . . ?
C13 Si3 C12 106.1(2) . . ?
C19 Si4 C18 108.6(2) . . ?
C19 Si4 C21 108.1(2) . . ?
C20 Si4 C18 111.5(2) . . ?
C20 Si4 C19 107.4(2) . . ?
C20 Si4 C21 105.7(2) . . ?
C21 Si4 C18 115.2(2) . . ?
C22 Si5 C18 110.2(2) . . ?
C22 Si5 C23 109.5(2) . . ?
C22 Si5 C24 106.6(2) . . ?
C23 Si5 C18 111.3(2) . . ?
C23 Si5 C24 105.9(2) . . ?
C24 Si5 C18 113.2(2) . . ?
C25 O1 Si1 90.0(2) . . ?
C25 O2 Si1 89.5(2) . . ?
C25 N1 C26 118.9(4) . . ?
C37 N2 C38 170.0(5) . . ?
C2 C1 Si1 120.1(3) . . ?
C6 C1 Si1 121.8(3) . . ?
C6 C1 C2 117.9(3) . . ?
C1 C2 C7 122.7(3) . . ?
C3 C2 C1 120.0(4) . . ?
C3 C2 C7 117.0(3) . . ?
C2 C3 H3 118.7 . . ?
C4 C3 C2 122.6(4) . . ?
C4 C3 H3 118.7 . . ?
C3 C4 C5 117.1(4) . . ?
C3 C4 C14 120.1(4) . . ?
C5 C4 C14 122.8(4) . . ?
C4 C5 H5 118.7 . . ?
C4 C5 C6 122.6(4) . . ?
C6 C5 H5 118.7 . . ?
C1 C6 C18 124.0(4) . . ?
C5 C6 C1 119.7(4) . . ?
C5 C6 C18 116.2(4) . . ?
Si2 C7 Si3 114.6(2) . . ?
Si2 C7 H7 105.0 . . ?
Si3 C7 H7 105.0 . . ?
C2 C7 Si2 115.7(3) . . ?
C2 C7 Si3 110.3(3) . . ?
C2 C7 H7 105.0 . . ?
Si2 C8 H8A 109.5 . . ?
Si2 C8 H8B 109.5 . . ?
Si2 C8 H8C 109.5 . . ?
H8A C8 H8B 109.5 . . ?
H8A C8 H8C 109.5 . . ?
H8B C8 H8C 109.5 . . ?
Si2 C9 H9A 109.5 . . ?
Si2 C9 H9B 109.5 . . ?
Si2 C9 H9C 109.5 . . ?
H9A C9 H9B 109.5 . . ?
H9A C9 H9C 109.5 . . ?
H9B C9 H9C 109.5 . . ?
Si2 C10 H10A 109.5 . . ?
Si2 C10 H10B 109.5 . . ?
Si2 C10 H10C 109.5 . . ?
H10A C10 H10B 109.5 . . ?
H10A C10 H10C 109.5 . . ?
H10B C10 H10C 109.5 . . ?
Si3 C11 H11A 109.5 . . ?
Si3 C11 H11B 109.5 . . ?
Si3 C11 H11C 109.5 . . ?
H11A C11 H11B 109.5 . . ?
H11A C11 H11C 109.5 . . ?
H11B C11 H11C 109.5 . . ?
Si3 C12 H12A 109.5 . . ?
Si3 C12 H12B 109.5 . . ?
Si3 C12 H12C 109.5 . . ?
H12A C12 H12B 109.5 . . ?
H12A C12 H12C 109.5 . . ?
H12B C12 H12C 109.5 . . ?
Si3 C13 H13A 109.5 . . ?
Si3 C13 H13B 109.5 . . ?
Si3 C13 H13C 109.5 . . ?
H13A C13 H13B 109.5 . . ?
H13A C13 H13C 109.5 . . ?
H13B C13 H13C 109.5 . . ?
C4 C14 C15 109.4(4) . . ?
C4 C14 C17 109.4(4) . . ?
C16 C14 C4 112.8(4) . . ?
C16 C14 C15 108.4(4) . . ?
C16 C14 C17 108.6(4) . . ?
C17 C14 C15 108.2(4) . . ?
C14 C15 H15A 109.5 . . ?
C14 C15 H15B 109.5 . . ?
C14 C15 H15C 109.5 . . ?
H15A C15 H15B 109.5 . . ?
H15A C15 H15C 109.5 . . ?
H15B C15 H15C 109.5 . . ?
C14 C16 H16A 109.5 . . ?
C14 C16 H16B 109.5 . . ?
C14 C16 H16C 109.5 . . ?
H16A C16 H16B 109.5 . . ?
H16A C16 H16C 109.5 . . ?
H16B C16 H16C 109.5 . . ?
C14 C17 H17A 109.5 . . ?
C14 C17 H17B 109.5 . . ?
C14 C17 H17C 109.5 . . ?
H17A C17 H17B 109.5 . . ?
H17A C17 H17C 109.5 . . ?
H17B C17 H17C 109.5 . . ?
Si4 C18 Si5 113.9(2) . . ?
Si4 C18 H18 105.1 . . ?
Si5 C18 H18 105.1 . . ?
C6 C18 Si4 113.5(3) . . ?
C6 C18 Si5 112.9(3) . . ?
C6 C18 H18 105.1 . . ?
Si4 C19 H19A 109.5 . . ?
Si4 C19 H19B 109.5 . . ?
Si4 C19 H19C 109.5 . . ?
H19A C19 H19B 109.5 . . ?
H19A C19 H19C 109.5 . . ?
H19B C19 H19C 109.5 . . ?
Si4 C20 H20A 109.5 . . ?
Si4 C20 H20B 109.5 . . ?
Si4 C20 H20C 109.5 . . ?
H20A C20 H20B 109.5 . . ?
H20A C20 H20C 109.5 . . ?
H20B C20 H20C 109.5 . . ?
Si4 C21 H21A 109.5 . . ?
Si4 C21 H21B 109.5 . . ?
Si4 C21 H21C 109.5 . . ?
H21A C21 H21B 109.5 . . ?
H21A C21 H21C 109.5 . . ?
H21B C21 H21C 109.5 . . ?
Si5 C22 H22A 109.5 . . ?
Si5 C22 H22B 109.5 . . ?
Si5 C22 H22C 109.5 . . ?
H22A C22 H22B 109.5 . . ?
H22A C22 H22C 109.5 . . ?
H22B C22 H22C 109.5 . . ?
Si5 C23 H23A 109.5 . . ?
Si5 C23 H23B 109.5 . . ?
Si5 C23 H23C 109.5 . . ?
H23A C23 H23B 109.5 . . ?
H23A C23 H23C 109.5 . . ?
H23B C23 H23C 109.5 . . ?
Si5 C24 H24A 109.5 . . ?
Si5 C24 H24B 109.5 . . ?
Si5 C24 H24C 109.5 . . ?
H24A C24 H24B 109.5 . . ?
H24A C24 H24C 109.5 . . ?
H24B C24 H24C 109.5 . . ?
O1 C25 O2 104.8(3) . . ?
N1 C25 O1 124.8(4) . . ?
N1 C25 O2 130.4(4) . . ?
C27 C26 N1 120.5(4) . . ?
C27 C26 C31 120.0(4) . . ?
C31 C26 N1 119.4(4) . . ?
C26 C27 C32 120.7(4) . . ?
C28 C27 C26 119.1(4) . . ?
C28 C27 C32 120.1(4) . . ?
C27 C28 H28 119.1 . . ?
C27 C28 C29 121.8(5) . . ?
C29 C28 H28 119.1 . . ?
C28 C29 C33 120.8(5) . . ?
C30 C29 C28 118.0(4) . . ?
C30 C29 C33 121.2(5) . . ?
C29 C30 H30 118.8 . . ?
C29 C30 C31 122.4(5) . . ?
C31 C30 H30 118.8 . . ?
C26 C31 C34 120.8(4) . . ?
C30 C31 C26 118.6(4) . . ?
C30 C31 C34 120.5(4) . . ?
C27 C32 H32A 109.5 . . ?
C27 C32 H32B 109.5 . . ?
C27 C32 H32C 109.5 . . ?
H32A C32 H32B 109.5 . . ?
H32A C32 H32C 109.5 . . ?
H32B C32 H32C 109.5 . . ?
C29 C33 H33A 109.5 . . ?
C29 C33 H33B 109.5 . . ?
C29 C33 H33C 109.5 . . ?
H33A C33 H33B 109.5 . . ?
H33A C33 H33C 109.5 . . ?
H33B C33 H33C 109.5 . . ?
C31 C34 H34A 109.5 . . ?
C31 C34 H34B 109.5 . . ?
C31 C34 H34C 109.5 . . ?
H34A C34 H34B 109.5 . . ?
H34A C34 H34C 109.5 . . ?
H34B C34 H34C 109.5 . . ?
O3 C35 W 174.3(3) . . ?
O4 C36 W 175.6(4) . . ?
N2 C37 W 176.4(4) . . ?
C39 C38 N2 118.7(4) . . ?
C39 C38 C43 123.4(4) . . ?
C43 C38 N2 117.9(4) . . ?
C38 C39 C44 120.9(4) . . ?
C40 C39 C38 116.8(4) . . ?
C40 C39 C44 122.4(4) . . ?
C39 C40 H40 118.9 . . ?
C41 C40 C39 122.3(4) . . ?
C41 C40 H40 118.9 . . ?
C40 C41 C42 118.5(4) . . ?
C40 C41 C45 120.9(4) . . ?
C42 C41 C45 120.6(5) . . ?
C41 C42 H42 119.1 . . ?
C43 C42 C41 121.8(5) . . ?
C43 C42 H42 119.1 . . ?
C38 C43 C46 121.5(4) . . ?
C42 C43 C38 117.2(4) . . ?
C42 C43 C46 121.3(4) . . ?
C39 C44 H44A 109.5 . . ?
C39 C44 H44B 109.5 . . ?
C39 C44 H44C 109.5 . . ?
H44A C44 H44B 109.5 . . ?
H44A C44 H44C 109.5 . . ?
H44B C44 H44C 109.5 . . ?
C41 C45 H45A 109.5 . . ?
C41 C45 H45B 109.5 . . ?
C41 C45 H45C 109.5 . . ?
H45A C45 H45B 109.5 . . ?
H45A C45 H45C 109.5 . . ?
H45B C45 H45C 109.5 . . ?
C43 C46 H46A 109.5 . . ?
C43 C46 H46B 109.5 . . ?
C43 C46 H46C 109.5 . . ?
H46A C46 H46B 109.5 . . ?
H46A C46 H46C 109.5 . . ?
H46B C46 H46C 109.5 . . ?
C48 C47 W 74.51(8) . . ?
C48 C47 C51 108.0 . . ?
C48 C47 C52 126.0 . . ?
C51 C47 W 71.52(8) . . ?
C51 C47 C52 126.0 . . ?
C52 C47 W 119.82(8) . . ?
C47 C48 W 71.43(8) . . ?
C47 C48 C49 108.0 . . ?
C47 C48 C53 126.0 . . ?
C49 C48 W 72.86(8) . . ?
C49 C48 C53 126.0 . . ?
C53 C48 W 121.48(8) . . ?
C48 C49 W 73.31(8) . . ?
C48 C49 C50 108.0 . . ?
C48 C49 C54 126.0 . . ?
C50 C49 W 71.21(8) . . ?
C50 C49 C54 126.0 . . ?
C54 C49 W 121.20(8) . . ?
C49 C50 W 74.61(8) . . ?
C49 C50 C55 126.0 . . ?
C51 C50 W 71.87(9) . . ?
C51 C50 C49 108.0 . . ?
C51 C50 C55 126.0 . . ?
C55 C50 W 119.40(8) . . ?
C47 C51 W 73.89(8) . . ?
C47 C51 C50 108.0 . . ?
C47 C51 C56 126.0 . . ?
C50 C51 W 73.46(9) . . ?
C50 C51 C56 126.0 . . ?
C56 C51 W 118.50(8) . . ?
C47 C52 H52D 109.5 . . ?
C47 C52 H52E 109.5 . . ?
C47 C52 H52F 109.5 . . ?
H52D C52 H52E 109.5 . . ?
H52D C52 H52F 109.5 . . ?
H52E C52 H52F 109.5 . . ?
C48 C53 H53D 109.5 . . ?
C48 C53 H53E 109.5 . . ?
C48 C53 H53F 109.5 . . ?
H53D C53 H53E 109.5 . . ?
H53D C53 H53F 109.5 . . ?
H53E C53 H53F 109.5 . . ?
C49 C54 H54D 109.5 . . ?
C49 C54 H54E 109.5 . . ?
C49 C54 H54F 109.5 . . ?
H54D C54 H54E 109.5 . . ?
H54D C54 H54F 109.5 . . ?
H54E C54 H54F 109.5 . . ?
C50 C55 H55D 109.5 . . ?
C50 C55 H55E 109.5 . . ?
C50 C55 H55F 109.5 . . ?
H55D C55 H55E 109.5 . . ?
H55D C55 H55F 109.5 . . ?
H55E C55 H55F 109.5 . . ?
C51 C56 H56D 109.5 . . ?
C51 C56 H56E 109.5 . . ?
C51 C56 H56F 109.5 . . ?
H56D C56 H56E 109.5 . . ?
H56D C56 H56F 109.5 . . ?
H56E C56 H56F 109.5 . . ?
C49S C50S W 72.9(4) . . ?
C49S C50S C51S 108.0 . . ?
C49S C50S C55S 126.0 . . ?
C51S C50S W 69.2(4) . . ?
C51S C50S C55S 126.0 . . ?
C55S C50S W 123.5(4) . . ?
C48S C47S W 74.0(4) . . ?
C48S C47S C52S 126.0 . . ?
C51S C47S W 73.8(4) . . ?
C51S C47S C48S 108.0 . . ?
C51S C47S C52S 126.0 . . ?
C52S C47S W 118.1(4) . . ?
C47S C48S W 69.8(4) . . ?
C47S C48S C49S 108.0 . . ?
C47S C48S C53S 126.0 . . ?
C49S C48S W 75.6(4) . . ?
C49S C48S C53S 126.0 . . ?
C53S C48S W 120.4(4) . . ?
C50S C49S W 72.6(4) . . ?
C50S C49S C48S 108.0 . . ?
C50S C49S C54S 126.0 . . ?
C48S C49S W 69.3(4) . . ?
C48S C49S C54S 126.0 . . ?
C54S C49S W 123.7(4) . . ?
C50S C51S W 75.6(4) . . ?
C50S C51S C56S 126.0 . . ?
C47S C51S W 70.0(4) . . ?
C47S C51S C50S 108.0 . . ?
C47S C51S C56S 126.0 . . ?
C56S C51S W 120.1(4) . . ?
C47S C52S H52A 109.5 . . ?
C47S C52S H52B 109.5 . . ?
C47S C52S H52C 109.5 . . ?
H52A C52S H52B 109.5 . . ?
H52A C52S H52C 109.5 . . ?
H52B C52S H52C 109.5 . . ?
C48S C53S H53A 109.5 . . ?
C48S C53S H53B 109.5 . . ?
C48S C53S H53C 109.5 . . ?
H53A C53S H53B 109.5 . . ?
H53A C53S H53C 109.5 . . ?
H53B C53S H53C 109.5 . . ?
C49S C54S H54A 109.5 . . ?
C49S C54S H54B 109.5 . . ?
C49S C54S H54C 109.5 . . ?
H54A C54S H54B 109.5 . . ?
H54A C54S H54C 109.5 . . ?
H54B C54S H54C 109.5 . . ?
C50S C55S H55A 109.5 . . ?
C50S C55S H55B 109.5 . . ?
C50S C55S H55C 109.5 . . ?
H55A C55S H55B 109.5 . . ?
H55A C55S H55C 109.5 . . ?
H55B C55S H55C 109.5 . . ?
C51S C56S H56A 109.5 . . ?
C51S C56S H56B 109.5 . . ?
C51S C56S H56C 109.5 . . ?
H56A C56S H56B 109.5 . . ?
H56A C56S H56C 109.5 . . ?
H56B C56S H56C 109.5 . . ?
C58 C57 C62 118.2(6) . . ?
C58 C57 C63 120.8(7) . . ?
C62 C57 C63 120.9(7) . . ?
C57 C58 H58 119.7 . . ?
C57 C58 C59 120.6(6) . . ?
C59 C58 H58 119.7 . . ?
C58 C59 H59 120.1 . . ?
C60 C59 C58 119.8(7) . . ?
C60 C59 H59 120.1 . . ?
C59 C60 H60 120.7 . . ?
C59 C60 C61 118.7(7) . . ?
C61 C60 H60 120.7 . . ?
C60 C61 H61 119.0 . . ?
C62 C61 C60 121.9(6) . . ?
C62 C61 H61 119.0 . . ?
C57 C62 H62 119.6 . . ?
C61 C62 C57 120.7(7) . . ?
C61 C62 H62 119.6 . . ?
C57 C63 H63A 109.5 . . ?
C57 C63 H63B 109.5 . . ?
C57 C63 H63C 109.5 . . ?
H63A C63 H63B 109.5 . . ?
H63A C63 H63C 109.5 . . ?
H63B C63 H63C 109.5 . . ?

loop_
_geom_bond_atom_site_label_1
_geom_bond_atom_site_label_2
_geom_bond_distance
_geom_bond_site_symmetry_2
_geom_bond_publ_flag
W Si1 2.5351(11) . ?
W C35 1.988(5) . ?
W C36 1.972(5) . ?
W C37 2.042(5) . ?
W C47 2.396(3) . ?
W C48 2.436(2) . ?
W C49 2.430(3) . ?
W C50 2.386(3) . ?
W C51 2.366(3) . ?
W C50S 2.386(10) . ?
W C47S 2.254(12) . ?
W C48S 2.309(12) . ?
W C49S 2.390(11) . ?
W C51S 2.303(11) . ?
Si1 O1 1.754(3) . ?
Si1 O2 1.759(3) . ?
Si1 C1 1.879(4) . ?
Si2 C7 1.892(4) . ?
Si2 C8 1.860(5) . ?
Si2 C9 1.862(5) . ?
Si2 C10 1.862(5) . ?
Si3 C7 1.908(4) . ?
Si3 C11 1.866(5) . ?
Si3 C12 1.885(5) . ?
Si3 C13 1.852(5) . ?
Si4 C18 1.902(4) . ?
Si4 C19 1.868(5) . ?
Si4 C20 1.855(5) . ?
Si4 C21 1.871(5) . ?
Si5 C18 1.913(4) . ?
Si5 C22 1.859(5) . ?
Si5 C23 1.859(5) . ?
Si5 C24 1.887(5) . ?
O1 C25 1.356(5) . ?
O2 C25 1.366(5) . ?
O3 C35 1.145(5) . ?
O4 C36 1.170(5) . ?
N1 C25 1.257(5) . ?
N1 C26 1.437(5) . ?
N2 C37 1.161(5) . ?
N2 C38 1.408(5) . ?
C1 C2 1.427(5) . ?
C1 C6 1.415(6) . ?
C2 C3 1.390(5) . ?
C2 C7 1.527(6) . ?
C3 H3 0.9500 . ?
C3 C4 1.390(6) . ?
C4 C5 1.396(6) . ?
C4 C14 1.529(5) . ?
C5 H5 0.9500 . ?
C5 C6 1.397(5) . ?
C6 C18 1.523(5) . ?
C7 H7 1.0000 . ?
C8 H8A 0.9800 . ?
C8 H8B 0.9800 . ?
C8 H8C 0.9800 . ?
C9 H9A 0.9800 . ?
C9 H9B 0.9800 . ?
C9 H9C 0.9800 . ?
C10 H10A 0.9800 . ?
C10 H10B 0.9800 . ?
C10 H10C 0.9800 . ?
C11 H11A 0.9800 . ?
C11 H11B 0.9800 . ?
C11 H11C 0.9800 . ?
C12 H12A 0.9800 . ?
C12 H12B 0.9800 . ?
C12 H12C 0.9800 . ?
C13 H13A 0.9800 . ?
C13 H13B 0.9800 . ?
C13 H13C 0.9800 . ?
C14 C15 1.531(6) . ?
C14 C16 1.521(7) . ?
C14 C17 1.530(6) . ?
C15 H15A 0.9800 . ?
C15 H15B 0.9800 . ?
C15 H15C 0.9800 . ?
C16 H16A 0.9800 . ?
C16 H16B 0.9800 . ?
C16 H16C 0.9800 . ?
C17 H17A 0.9800 . ?
C17 H17B 0.9800 . ?
C17 H17C 0.9800 . ?
C18 H18 1.0000 . ?
C19 H19A 0.9800 . ?
C19 H19B 0.9800 . ?
C19 H19C 0.9800 . ?
C20 H20A 0.9800 . ?
C20 H20B 0.9800 . ?
C20 H20C 0.9800 . ?
C21 H21A 0.9800 . ?
C21 H21B 0.9800 . ?
C21 H21C 0.9800 . ?
C22 H22A 0.9800 . ?
C22 H22B 0.9800 . ?
C22 H22C 0.9800 . ?
C23 H23A 0.9800 . ?
C23 H23B 0.9800 . ?
C23 H23C 0.9800 . ?
C24 H24A 0.9800 . ?
C24 H24B 0.9800 . ?
C24 H24C 0.9800 . ?
C26 C27 1.398(6) . ?
C26 C31 1.405(6) . ?
C27 C28 1.385(6) . ?
C27 C32 1.511(6) . ?
C28 H28 0.9500 . ?
C28 C29 1.390(7) . ?
C29 C30 1.378(7) . ?
C29 C33 1.511(7) . ?
C30 H30 0.9500 . ?
C30 C31 1.385(6) . ?
C31 C34 1.509(6) . ?
C32 H32A 0.9800 . ?
C32 H32B 0.9800 . ?
C32 H32C 0.9800 . ?
C33 H33A 0.9800 . ?
C33 H33B 0.9800 . ?
C33 H33C 0.9800 . ?
C34 H34A 0.9800 . ?
C34 H34B 0.9800 . ?
C34 H34C 0.9800 . ?
C38 C39 1.391(6) . ?
C38 C43 1.393(6) . ?
C39 C40 1.390(6) . ?
C39 C44 1.501(6) . ?
C40 H40 0.9500 . ?
C40 C41 1.382(6) . ?
C41 C42 1.397(6) . ?
C41 C45 1.510(6) . ?
C42 H42 0.9500 . ?
C42 C43 1.383(6) . ?
C43 C46 1.511(6) . ?
C44 H44A 0.9800 . ?
C44 H44B 0.9800 . ?
C44 H44C 0.9800 . ?
C45 H45A 0.9800 . ?
C45 H45B 0.9800 . ?
C45 H45C 0.9800 . ?
C46 H46A 0.9800 . ?
C46 H46B 0.9800 . ?
C46 H46C 0.9800 . ?
C47 C48 1.4157(15) . ?
C47 C51 1.4158(15) . ?
C47 C52 1.5056(16) . ?
C48 C49 1.4159(15) . ?
C48 C53 1.5065(16) . ?
C49 C50 1.4161(15) . ?
C49 C54 1.5052(16) . ?
C50 C51 1.4160(15) . ?
C50 C55 1.5055(16) . ?
C51 C56 1.5054(16) . ?
C52 H52D 0.9800 . ?
C52 H52E 0.9800 . ?
C52 H52F 0.9800 . ?
C53 H53D 0.9800 . ?
C53 H53E 0.9800 . ?
C53 H53F 0.9800 . ?
C54 H54D 0.9800 . ?
C54 H54E 0.9800 . ?
C54 H54F 0.9800 . ?
C55 H55D 0.9800 . ?
C55 H55E 0.9800 . ?
C55 H55F 0.9800 . ?
C56 H56D 0.9800 . ?
C56 H56E 0.9800 . ?
C56 H56F 0.9800 . ?
C50S C49S 1.417(7) . ?
C50S C51S 1.418(7) . ?
C50S C55S 1.508(7) . ?
C47S C48S 1.418(7) . ?
C47S C51S 1.417(7) . ?
C47S C52S 1.506(7) . ?
C48S C49S 1.418(7) . ?
C48S C53S 1.507(7) . ?
C49S C54S 1.507(7) . ?
C51S C56S 1.508(7) . ?
C52S H52A 0.9800 . ?
C52S H52B 0.9800 . ?
C52S H52C 0.9800 . ?
C53S H53A 0.9800 . ?
C53S H53B 0.9800 . ?
C53S H53C 0.9800 . ?
C54S H54A 0.9800 . ?
C54S H54B 0.9800 . ?
C54S H54C 0.9800 . ?
C55S H55A 0.9800 . ?
C55S H55B 0.9800 . ?
C55S H55C 0.9800 . ?
C56S H56A 0.9800 . ?
C56S H56B 0.9800 . ?
C56S H56C 0.9800 . ?
C57 C58 1.353(8) . ?
C57 C62 1.403(8) . ?
C57 C63 1.460(9) . ?
C58 H58 0.9500 . ?
C58 C59 1.441(9) . ?
C59 H59 0.9500 . ?
C59 C60 1.351(9) . ?
C60 H60 0.9500 . ?
C60 C61 1.388(9) . ?
C61 H61 0.9500 . ?
C61 C62 1.352(8) . ?
C62 H62 0.9500 . ?
C63 H63A 0.9800 . ?
C63 H63B 0.9800 . ?
C63 H63C 0.9800 . ?

loop_
_geom_torsion_atom_site_label_1
_geom_torsion_atom_site_label_2
_geom_torsion_atom_site_label_3
_geom_torsion_atom_site_label_4
_geom_torsion
_geom_torsion_site_symmetry_1
_geom_torsion_site_symmetry_2
_geom_torsion_site_symmetry_3
_geom_torsion_site_symmetry_4
_geom_torsion_publ_flag
W Si1 O1 C25 -113.0(2) . . . . ?
W Si1 O2 C25 112.87(19) . . . . ?
W Si1 C1 C2 87.7(3) . . . . ?
W Si1 C1 C6 -98.5(3) . . . . ?
W C47 C48 C49 -64.14(9) . . . . ?
W C47 C48 C53 115.90(9) . . . . ?
W C47 C51 C50 66.07(9) . . . . ?
W C47 C51 C56 -113.83(9) . . . . ?
W C48 C49 C50 -63.19(9) . . . . ?
W C48 C49 C54 116.79(9) . . . . ?
W C49 C50 C51 -64.62(9) . . . . ?
W C49 C50 C55 115.42(9) . . . . ?
W C50 C51 C47 -66.36(9) . . . . ?
W C50 C51 C56 113.54(9) . . . . ?
W C50S C49S C48S 60.6(4) . . . . ?
W C50S C49S C54S -119.3(4) . . . . ?
W C50S C51S C47S -63.0(4) . . . . ?
W C50S C51S C56S 117.0(4) . . . . ?
W C47S C48S C49S -66.5(4) . . . . ?
W C47S C48S C53S 113.5(4) . . . . ?
W C47S C51S C50S 66.7(4) . . . . ?
W C47S C51S C56S -113.3(4) . . . . ?
W C48S C49S C50S -62.7(4) . . . . ?
W C48S C49S C54S 117.3(4) . . . . ?
Si1 O1 C25 O2 0.4(3) . . . . ?
Si1 O1 C25 N1 -179.6(4) . . . . ?
Si1 O2 C25 O1 -0.4(3) . . . . ?
Si1 O2 C25 N1 179.6(4) . . . . ?
Si1 C1 C2 C3 171.5(3) . . . . ?
Si1 C1 C2 C7 -1.8(5) . . . . ?
Si1 C1 C6 C5 -168.9(3) . . . . ?
Si1 C1 C6 C18 7.2(5) . . . . ?
O1 Si1 O2 C25 0.3(2) . . . . ?
O1 Si1 C1 C2 -130.9(3) . . . . ?
O1 Si1 C1 C6 42.9(3) . . . . ?
O2 Si1 O1 C25 -0.3(2) . . . . ?
O2 Si1 C1 C2 -52.1(3) . . . . ?
O2 Si1 C1 C6 121.7(3) . . . . ?
N1 C26 C27 C28 175.3(4) . . . . ?
N1 C26 C27 C32 -3.2(6) . . . . ?
N1 C26 C31 C30 -176.8(4) . . . . ?
N1 C26 C31 C34 0.3(6) . . . . ?
N2 C38 C39 C40 177.2(4) . . . . ?
N2 C38 C39 C44 -2.1(6) . . . . ?
N2 C38 C43 C42 -177.7(4) . . . . ?
N2 C38 C43 C46 0.4(6) . . . . ?
C1 Si1 O1 C25 100.6(2) . . . . ?
C1 Si1 O2 C25 -102.1(2) . . . . ?
C1 C2 C3 C4 -1.0(6) . . . . ?
C1 C2 C7 Si2 -121.0(3) . . . . ?
C1 C2 C7 Si3 107.0(4) . . . . ?
C1 C6 C18 Si4 125.7(4) . . . . ?
C1 C6 C18 Si5 -102.8(4) . . . . ?
C2 C1 C6 C5 5.0(6) . . . . ?
C2 C1 C6 C18 -178.9(4) . . . . ?
C2 C3 C4 C5 2.0(6) . . . . ?
C2 C3 C4 C14 -176.2(4) . . . . ?
C3 C2 C7 Si2 65.6(4) . . . . ?
C3 C2 C7 Si3 -66.5(4) . . . . ?
C3 C4 C5 C6 0.6(6) . . . . ?
C3 C4 C14 C15 56.6(5) . . . . ?
C3 C4 C14 C16 177.2(4) . . . . ?
C3 C4 C14 C17 -61.8(5) . . . . ?
C4 C5 C6 C1 -4.1(6) . . . . ?
C4 C5 C6 C18 179.4(4) . . . . ?
C5 C4 C14 C15 -121.5(5) . . . . ?
C5 C4 C14 C16 -0.9(6) . . . . ?
C5 C4 C14 C17 120.1(5) . . . . ?
C5 C6 C18 Si4 -58.1(4) . . . . ?
C5 C6 C18 Si5 73.5(4) . . . . ?
C6 C1 C2 C3 -2.6(5) . . . . ?
C6 C1 C2 C7 -175.8(3) . . . . ?
C7 C2 C3 C4 172.7(4) . . . . ?
C8 Si2 C7 Si3 -167.3(2) . . . . ?
C8 Si2 C7 C2 62.6(3) . . . . ?
C9 Si2 C7 Si3 -51.5(3) . . . . ?
C9 Si2 C7 C2 178.4(3) . . . . ?
C10 Si2 C7 Si3 72.3(3) . . . . ?
C10 Si2 C7 C2 -57.7(4) . . . . ?
C14 C4 C5 C6 178.8(4) . . . . ?
C25 N1 C26 C27 72.2(5) . . . . ?
C25 N1 C26 C31 -112.5(4) . . . . ?
C26 N1 C25 O1 -178.7(4) . . . . ?
C26 N1 C25 O2 1.2(6) . . . . ?
C26 C27 C28 C29 0.4(7) . . . . ?
C27 C26 C31 C30 -1.5(6) . . . . ?
C27 C26 C31 C34 175.7(4) . . . . ?
C27 C28 C29 C30 0.6(7) . . . . ?
C27 C28 C29 C33 -178.8(5) . . . . ?
C28 C29 C30 C31 -2.1(7) . . . . ?
C29 C30 C31 C26 2.6(6) . . . . ?
C29 C30 C31 C34 -174.6(4) . . . . ?
C31 C26 C27 C28 0.0(6) . . . . ?
C31 C26 C27 C32 -178.5(4) . . . . ?
C32 C27 C28 C29 178.9(4) . . . . ?
C33 C29 C30 C31 177.3(4) . . . . ?
C37 N2 C38 C39 -159(2) . . . . ?
C37 N2 C38 C43 21(3) . . . . ?
C38 C39 C40 C41 0.7(7) . . . . ?
C39 C38 C43 C42 1.7(7) . . . . ?
C39 C38 C43 C46 179.8(4) . . . . ?
C39 C40 C41 C42 1.3(7) . . . . ?
C39 C40 C41 C45 -178.2(4) . . . . ?
C40 C41 C42 C43 -1.9(7) . . . . ?
C41 C42 C43 C38 0.4(7) . . . . ?
C41 C42 C43 C46 -177.7(4) . . . . ?
C43 C38 C39 C40 -2.2(6) . . . . ?
C43 C38 C39 C44 178.4(4) . . . . ?
C44 C39 C40 C41 180.0(4) . . . . ?
C45 C41 C42 C43 177.6(5) . . . . ?
C47 C48 C49 W 63.21(9) . . . . ?
C47 C48 C49 C50 0.0 . . . . ?
C47 C48 C49 C54 180.0 . . . . ?
C48 C47 C51 W -66.14(9) . . . . ?
C48 C47 C51 C50 -0.1 . . . . ?
C48 C47 C51 C56 -180.0 . . . . ?
C48 C49 C50 W 64.57(9) . . . . ?
C48 C49 C50 C51 -0.1 . . . . ?
C48 C49 C50 C55 180.0 . . . . ?
C49 C50 C51 W 66.44(9) . . . . ?
C49 C50 C51 C47 0.1 . . . . ?
C49 C50 C51 C56 180.0 . . . . ?
C51 C47 C48 W 64.16(9) . . . . ?
C51 C47 C48 C49 0.0 . . . . ?
C51 C47 C48 C53 -179.9 . . . . ?
C52 C47 C48 W -115.88(9) . . . . ?
C52 C47 C48 C49 180.0 . . . . ?
C52 C47 C48 C53 0.0 . . . . ?
C52 C47 C51 W 113.91(9) . . . . ?
C52 C47 C51 C50 180.0 . . . . ?
C52 C47 C51 C56 0.1 . . . . ?
C53 C48 C49 W -116.83(8) . . . . ?
C53 C48 C49 C50 180.0 . . . . ?
C53 C48 C49 C54 0.0 . . . . ?
C54 C49 C50 W -115.42(9) . . . . ?
C54 C49 C50 C51 180.0 . . . . ?
C54 C49 C50 C55 0.0 . . . . ?
C55 C50 C51 W -113.61(9) . . . . ?
C55 C50 C51 C47 -180.0 . . . . ?
C55 C50 C51 C56 -0.1 . . . . ?
C47S C48S C49S W 62.7(4) . . . . ?
C47S C48S C49S C50S 0.0 . . . . ?
C47S C48S C49S C54S 180.0 . . . . ?
C48S C47S C51S W -66.7(4) . . . . ?
C48S C47S C51S C50S 0.0 . . . . ?
C48S C47S C51S C56S -180.0 . . . . ?
C49S C50S C51S W 63.0(4) . . . . ?
C49S C50S C51S C47S 0.0 . . . . ?
C49S C50S C51S C56S 180.0 . . . . ?
C51S C50S C49S W -60.6(4) . . . . ?
C51S C50S C49S C48S 0.0 . . . . ?
C51S C50S C49S C54S -180.0 . . . . ?
C51S C47S C48S W 66.5(4) . . . . ?
C51S C47S C48S C49S 0.0 . . . . ?
C51S C47S C48S C53S -180.0 . . . . ?
C52S C47S C48S W -113.5(4) . . . . ?
C52S C47S C48S C49S -180.0 . . . . ?
C52S C47S C48S C53S 0.0 . . . . ?
C52S C47S C51S W 113.3(4) . . . . ?
C52S C47S C51S C50S 180.0 . . . . ?
C52S C47S C51S C56S 0.0 . . . . ?
C53S C48S C49S W -117.3(4) . . . . ?
C53S C48S C49S C50S 180.0 . . . . ?
C53S C48S C49S C54S 0.0 . . . . ?
C55S C50S C49S W 119.3(4) . . . . ?
C55S C50S C49S C48S 179.9 . . . . ?
C55S C50S C49S C54S 0.0 . . . . ?
C55S C50S C51S W -117.0(4) . . . . ?
C55S C50S C51S C47S -179.9 . . . . ?
C55S C50S C51S C56S 0.0 . . . . ?
C57 C58 C59 C60 -0.5(10) . . . . ?
C58 C57 C62 C61 -0.2(9) . . . . ?
C58 C59 C60 C61 1.0(9) . . . . ?
C59 C60 C61 C62 -1.1(10) . . . . ?
C60 C61 C62 C57 0.7(9) . . . . ?
C62 C57 C58 C59 0.1(9) . . . . ?
C63 C57 C58 C59 178.2(6) . . . . ?
C63 C57 C62 C61 -178.3(6) . . . . ?
